data_1529010
loop_
_publ_author_name
'Wu, M.M.'
'Peng, J.'
'Yu, Z.X.'
'Wang, H.'
'Cheng, Y.Z.'
'Hu, Z.B.'
'Chen, D.F.'

_publ_section_title
;
 Structure and thermal expansion properties of solid solution Nd(2-x)
 Er(x) W3 O12 (0.0 <= x <= 0.6 and 1.5 <= x <= 2.0)
;
_journal_name_full 'Solid State Sciences'
_journal_page_first 665
_journal_page_last 670
_journal_volume 8
_journal_year 2006
_chemical_formula_sum 'Er0.2 Nd1.8 O12 W3'
_chemical_name_systematic '(Nd1.8 Er0.2) W3 O12'
_space_group_IT_number 15
_symmetry_space_group_name_Hall '-C 2yc'
_symmetry_space_group_name_H-M 'C 1 2/c 1'
_cell_angle_alpha 90
_cell_angle_beta 109.491
_cell_angle_gamma 90
_cell_formula_units_Z 4
_cell_length_a 7.732
_cell_length_b 11.571
_cell_length_c 11.502
_cell_volume 970.078
_citation_journal_id_ASTM SSSCFJ
_cod_data_source_file Wu_SSSCFJ_2006_1147.cif
_cod_data_source_block Er0.2Nd1.8O12W3
_cod_original_cell_volume 970.0783
_cod_database_code 1529010

loop_
_symmetry_equiv_pos_as_xyz
x,y,z
-x,y,-z+1/2
-x,-y,-z
x,-y,z-1/2
x+1/2,y+1/2,z
-x+1/2,y+1/2,-z+1/2
-x+1/2,-y+1/2,-z
x+1/2,-y+1/2,z-1/2

loop_
_atom_site_label
_atom_site_type_symbol
_atom_site_fract_x
_atom_site_fract_y
_atom_site_fract_z
_atom_site_occupancy
_atom_site_U_iso_or_equiv
W1 W+6 0.1582 0.3548 0.051 1 0.0
O2 O-2 0.0724 0.2996 0.4605 1 0.0
O4 O-2 0.1973 0.2063 0.2811 1 0.0
W2 W+6 0.5 0.6191 0.25 1 0.0
O6 O-2 0.5114 0.5424 0.3901 1 0.0
O1 O-2 0.6158 0.2868 0.4221 1 0.0
O3 O-2 0.2227 0.4289 0.1958 1 0.0
O5 O-2 0.139 0.5356 0.4411 1 0.0
Er2 Er+3 0.3222 0.3738 0.4065 0.1 0.0
Nd1 Nd+3 0.3222 0.3738 0.4065 0.9 0.0
